data_2222440
loop_
_publ_author_name
'Shen, Heng-Shui'
'Liu, Nan'
'Li, Zi-Cheng'
'Huang, Wen-Cai'

_publ_section_title
;
 <i>N</i>-Ethyl-<i>N</i>-phenyl-<i>N</i>'-tosylformamidine
;
_journal_coeditor_code RZ2331
_journal_issue 7
_journal_name_full 'Acta Crystallographica Section E'
_journal_page_first o1582
_journal_paper_doi 10.1107/S1600536809021953
_journal_volume 65
_journal_year 2009
_chemical_formula_iupac 'C16 H18 N2 O2 S'
_chemical_formula_moiety 'C16 H18 N2 O2 S'
_chemical_formula_sum 'C16 H18 N2 O2 S'
_chemical_formula_weight 302.38
_chemical_name_systematic
;
<i>N</i>-Ethyl-<i>N</i>-phenyl-<i>N</i>'-tosylformamidine
;
_space_group_IT_number 14
_symmetry_cell_setting monoclinic
_symmetry_space_group_name_Hall '-P 2ybc'
_symmetry_space_group_name_H-M 'P 1 21/c 1'
_atom_sites_solution_hydrogens geom
_atom_sites_solution_primary direct
_atom_sites_solution_secondary difmap
_cell_angle_alpha 90.00
_cell_angle_beta 108.22(2)
_cell_angle_gamma 90.00
_cell_formula_units_Z 4
_cell_length_a 16.306(5)
_cell_length_b 8.122(4)
_cell_length_c 12.674(4)
_cell_measurement_reflns_used 25
_cell_measurement_temperature 291(2)
_cell_measurement_theta_max 7.73
_cell_measurement_theta_min 4.71
_cell_volume 1594.4(11)
_computing_cell_refinement 'DIFRAC (Gabe & White, 1993)'
_computing_data_collection 'DIFRAC (Gabe & White, 1993)'
_computing_data_reduction 'NRCVAX (Gabe <i>et al.</i>, 1989)'
_computing_molecular_graphics 'ORTEP-3 for Windows (Farrugia, 1997)'
_computing_publication_material 'SHELXL97 (Sheldrick, 2008)'
_computing_structure_refinement 'SHELXL97 (Sheldrick, 2008)'
_computing_structure_solution 'SHELXS97 (Sheldrick, 2008)'
_diffrn_ambient_temperature 291(2)
_diffrn_measured_fraction_theta_full 0.998
_diffrn_measured_fraction_theta_max 0.998
_diffrn_measurement_device_type 'Enraf--Nonius CAD-4'
_diffrn_measurement_method \w--2\q
_diffrn_radiation_monochromator graphite
_diffrn_radiation_source 'fine-focus sealed tube'
_diffrn_radiation_type MoK\a
_diffrn_radiation_wavelength 0.71073
_diffrn_reflns_av_R_equivalents 0.0053
_diffrn_reflns_av_sigmaI/netI 0.0271
_diffrn_reflns_limit_h_max 19
_diffrn_reflns_limit_h_min -6
_diffrn_reflns_limit_k_max 0
_diffrn_reflns_limit_k_min -9
_diffrn_reflns_limit_l_max 14
_diffrn_reflns_limit_l_min -15
_diffrn_reflns_number 3769
_diffrn_reflns_theta_full 25.49
_diffrn_reflns_theta_max 25.49
_diffrn_reflns_theta_min 1.31
_diffrn_standards_decay_% 2.667
_diffrn_standards_interval_count 200
_diffrn_standards_number 3
_exptl_absorpt_coefficient_mu 0.209
_exptl_absorpt_correction_T_max 0.918
_exptl_absorpt_correction_T_min 0.885
_exptl_absorpt_correction_type sphere
_exptl_absorpt_process_details '(WinGX; Farrugia, 1999)'
_exptl_crystal_colour colourless
_exptl_crystal_density_diffrn 1.260
_exptl_crystal_density_method 'not measured'
_exptl_crystal_description block
_exptl_crystal_F_000 640
_exptl_crystal_size_max 0.60
_exptl_crystal_size_mid 0.46
_exptl_crystal_size_min 0.42
_refine_diff_density_max 0.335
_refine_diff_density_min -0.438
_refine_ls_extinction_method none
_refine_ls_goodness_of_fit_ref 1.092
_refine_ls_hydrogen_treatment constr
_refine_ls_matrix_type full
_refine_ls_number_parameters 192
_refine_ls_number_reflns 2928
_refine_ls_number_restraints 0
_refine_ls_restrained_S_all 1.092
_refine_ls_R_factor_all 0.0900
_refine_ls_R_factor_gt 0.0539
_refine_ls_shift/su_max 0.000
_refine_ls_shift/su_mean 0.000
_refine_ls_structure_factor_coef Fsqd
_refine_ls_weighting_details 'calc w=1/[\s^2^(Fo^2^)+(0.0973P)^2^] where P=(Fo^2^+2Fc^2^)/3'
_refine_ls_weighting_scheme calc
_refine_ls_wR_factor_gt 0.1367
_refine_ls_wR_factor_ref 0.1541
_reflns_number_gt 1958
_reflns_number_total 2928
_reflns_threshold_expression I>2\s(I)
_cod_data_source_file rz2331.cif
_cod_data_source_block I
_cod_depositor_comments
;
The following automatic conversions were performed:
'_symmetry_cell_setting' value 'Monoclinic' changed to 'monoclinic'
according to '/home/saulius/struct/CIF-dictionaries/cif_core.dic'
dictionary named 'cif_core.dic' version 2.4.1 from 2010-06-29.

Automatic conversion script
Id: cif_fix_enum 1527 2010-12-29 10:47:43Z saulius 

The following automatic conversions were performed:

'_symmetry_cell_setting' value 'Monoclinic' changed to 'monoclinic'
according to /home/saulius/struct/CIF-dictionaries/cif_core.dic
dictionary named 'cif_core.dic' version 2.4.1 from 2010-06-29.

Automatic conversion script
Id: cif_fix_values 1715 2011-07-08 13:25:40Z adriana 
;
_cod_original_cell_volume 1594.3(10)
_cod_original_sg_symbol_H-M 'P 21/c'
_cod_database_code 2222440
_cod_database_fobs_code 2222440

loop_
_symmetry_equiv_pos_as_xyz
'x, y, z'
'-x, y+1/2, -z+1/2'
'-x, -y, -z'
'x, -y-1/2, z-1/2'

loop_
_atom_site_type_symbol
_atom_site_label
_atom_site_fract_x
_atom_site_fract_y
_atom_site_fract_z
_atom_site_U_iso_or_equiv
_atom_site_adp_type
_atom_site_calc_flag
_atom_site_refinement_flags
_atom_site_occupancy
_atom_site_disorder_assembly
_atom_site_disorder_group
S S1 0.22480(4) 0.35989(7) 0.03686(5) 0.0502(2) Uani d . 1 . .
O O1 0.29488(10) 0.4299(2) 0.00582(16) 0.0589(5) Uani d . 1 . .
O O2 0.20033(12) 0.4417(2) 0.12215(16) 0.0671(5) Uani d . 1 . .
N N1 0.24137(12) 0.1667(2) 0.07283(17) 0.0519(5) Uani d . 1 . .
N N2 0.33809(12) -0.0487(2) 0.10219(16) 0.0499(5) Uani d . 1 . .
C C1 -0.0882(2) 0.3571(5) -0.3731(3) 0.1032(13) Uani d . 1 . .
H H1A -0.1362 0.4031 -0.3547 0.155 Uiso calc R 1 . .
H H1B -0.1020 0.2469 -0.4003 0.155 Uiso calc R 1 . .
H H1C -0.0763 0.4232 -0.4294 0.155 Uiso calc R 1 . .
C C2 -0.00939(19) 0.3541(4) -0.2704(3) 0.0693(8) Uani d . 1 . .
C C3 -0.01841(18) 0.3645(4) -0.1664(3) 0.0808(9) Uani d . 1 . .
H H3 -0.0734 0.3725 -0.1595 0.097 Uiso calc R 1 . .
C C4 0.05244(17) 0.3632(4) -0.0724(3) 0.0706(8) Uani d . 1 . .
H H4 0.0452 0.3694 -0.0026 0.085 Uiso calc R 1 . .
C C5 0.13384(15) 0.3529(3) -0.0822(2) 0.0488(6) Uani d . 1 . .
C C6 0.14362(18) 0.3421(4) -0.1855(3) 0.0739(8) Uani d . 1 . .
H H6 0.1985 0.3331 -0.1928 0.089 Uiso calc R 1 . .
C C7 0.0719(2) 0.3447(5) -0.2784(3) 0.0844(10) Uani d . 1 . .
H H7 0.0791 0.3399 -0.3483 0.101 Uiso calc R 1 . .
C C8 0.31639(14) 0.1071(3) 0.07690(19) 0.0465(5) Uani d . 1 . .
H H8 0.3564 0.1767 0.0614 0.056 Uiso calc R 1 . .
C C9 0.27942(17) -0.1647(3) 0.1310(3) 0.0654(8) Uani d . 1 . .
H H9A 0.2849 -0.2722 0.1006 0.078 Uiso calc R 1 . .
H H9B 0.2203 -0.1278 0.0979 0.078 Uiso calc R 1 . .
C C10 0.2990(2) -0.1785(4) 0.2552(3) 0.0852(9) Uani d . 1 . .
H H10A 0.3586 -0.2073 0.2887 0.128 Uiso calc R 1 . .
H H10B 0.2631 -0.2620 0.2716 0.128 Uiso calc R 1 . .
H H10C 0.2877 -0.0749 0.2844 0.128 Uiso calc R 1 . .
C C11 0.42519(15) -0.1012(3) 0.11568(19) 0.0459(6) Uani d . 1 . .
C C12 0.49282(16) -0.0216(3) 0.1901(2) 0.0597(7) Uani d . 1 . .
H H12 0.4828 0.0657 0.2320 0.072 Uiso calc R 1 . .
C C13 0.57586(17) -0.0723(4) 0.2023(3) 0.0689(8) Uani d . 1 . .
H H13 0.6220 -0.0188 0.2529 0.083 Uiso calc R 1 . .
C C14 0.59129(19) -0.1996(4) 0.1413(3) 0.0700(8) Uani d . 1 . .
H H14 0.6477 -0.2328 0.1505 0.084 Uiso calc R 1 . .
C C15 0.5245(2) -0.2778(4) 0.0673(3) 0.0753(9) Uani d . 1 . .
H H15 0.5352 -0.3637 0.0249 0.090 Uiso calc R 1 . .
C C16 0.44046(19) -0.2311(3) 0.0543(2) 0.0611(7) Uani d . 1 . .
H H16 0.3946 -0.2867 0.0047 0.073 Uiso calc R 1 . .

loop_
_atom_site_aniso_label
_atom_site_aniso_U_11
_atom_site_aniso_U_22
_atom_site_aniso_U_33
_atom_site_aniso_U_12
_atom_site_aniso_U_13
_atom_site_aniso_U_23
S1 0.0381(3) 0.0471(4) 0.0608(4) 0.0024(2) 0.0089(3) -0.0001(3)
O1 0.0414(9) 0.0505(9) 0.0797(12) -0.0026(7) 0.0118(9) 0.0065(9)
O2 0.0571(11) 0.0710(12) 0.0682(12) 0.0060(9) 0.0124(9) -0.0151(10)
N1 0.0370(10) 0.0499(11) 0.0639(13) 0.0017(8) 0.0084(9) 0.0074(9)
N2 0.0409(11) 0.0454(11) 0.0538(12) 0.0006(8) 0.0010(9) 0.0040(9)
C1 0.067(2) 0.126(3) 0.089(2) 0.013(2) -0.0152(19) -0.004(2)
C2 0.0511(15) 0.0738(18) 0.0694(19) 0.0089(13) -0.0011(14) -0.0040(15)
C3 0.0391(14) 0.114(3) 0.084(2) 0.0170(16) 0.0112(15) 0.0069(18)
C4 0.0431(14) 0.099(2) 0.0668(17) 0.0185(14) 0.0139(13) 0.0050(16)
C5 0.0368(12) 0.0470(12) 0.0596(15) 0.0059(10) 0.0108(11) 0.0012(11)
C6 0.0446(15) 0.107(2) 0.0693(19) 0.0033(15) 0.0162(14) -0.0107(17)
C7 0.0657(19) 0.125(3) 0.0575(18) 0.0086(19) 0.0119(16) -0.0106(18)
C8 0.0403(12) 0.0481(13) 0.0452(13) -0.0006(10) 0.0047(10) 0.0019(10)
C9 0.0468(14) 0.0541(14) 0.083(2) -0.0065(11) 0.0022(14) 0.0118(14)
C10 0.092(2) 0.082(2) 0.091(2) -0.0002(18) 0.042(2) 0.0094(19)
C11 0.0457(13) 0.0448(12) 0.0417(12) 0.0060(10) 0.0058(10) 0.0057(10)
C12 0.0460(13) 0.0597(15) 0.0631(16) 0.0036(12) 0.0022(12) -0.0096(12)
C13 0.0440(14) 0.0769(18) 0.0763(19) 0.0044(13) 0.0054(14) 0.0058(16)
C14 0.0548(16) 0.0751(18) 0.085(2) 0.0171(14) 0.0291(16) 0.0245(17)
C15 0.087(2) 0.0697(19) 0.079(2) 0.0193(17) 0.0405(19) 0.0017(16)
C16 0.0689(17) 0.0584(15) 0.0520(15) -0.0008(13) 0.0132(13) -0.0049(12)

loop_
_atom_type_symbol
_atom_type_description
_atom_type_scat_dispersion_real
_atom_type_scat_dispersion_imag
_atom_type_scat_source
C C 0.0033 0.0016 'International Tables Vol C Tables 4.2.6.8 and 6.1.1.4'
H H 0.0000 0.0000 'International Tables Vol C Tables 4.2.6.8 and 6.1.1.4'
O O 0.0106 0.0060 'International Tables Vol C Tables 4.2.6.8 and 6.1.1.4'
N N 0.0061 0.0033 'International Tables Vol C Tables 4.2.6.8 and 6.1.1.4'
S S 0.1246 0.1234 'International Tables Vol C Tables 4.2.6.8 and 6.1.1.4'

loop_
_geom_angle_atom_site_label_1
_geom_angle_atom_site_label_2
_geom_angle_atom_site_label_3
_geom_angle_site_symmetry_1
_geom_angle_site_symmetry_3
_geom_angle
_geom_angle_publ_flag
O2 S1 O1 . . 117.23(12) ?
O2 S1 N1 . . 107.27(12) ?
O1 S1 N1 . . 112.35(10) ?
O2 S1 C5 . . 107.76(11) ?
O1 S1 C5 . . 107.95(12) ?
N1 S1 C5 . . 103.32(11) ?
C8 N1 S1 . . 116.09(17) ?
C8 N2 C11 . . 119.30(19) ?
C8 N2 C9 . . 121.8(2) ?
C11 N2 C9 . . 118.42(19) ?
C2 C1 H1A . . 109.5 ?
C2 C1 H1B . . 109.5 ?
H1A C1 H1B . . 109.5 ?
C2 C1 H1C . . 109.5 ?
H1A C1 H1C . . 109.5 ?
H1B C1 H1C . . 109.5 ?
C7 C2 C3 . . 118.3(3) ?
C7 C2 C1 . . 121.3(3) ?
C3 C2 C1 . . 120.4(3) ?
C2 C3 C4 . . 121.2(3) ?
C2 C3 H3 . . 119.4 ?
C4 C3 H3 . . 119.4 ?
C5 C4 C3 . . 119.7(3) ?
C5 C4 H4 . . 120.2 ?
C3 C4 H4 . . 120.2 ?
C6 C5 C4 . . 119.6(3) ?
C6 C5 S1 . . 120.3(2) ?
C4 C5 S1 . . 120.1(2) ?
C5 C6 C7 . . 119.7(3) ?
C5 C6 H6 . . 120.2 ?
C7 C6 H6 . . 120.2 ?
C2 C7 C6 . . 121.6(3) ?
C2 C7 H7 . . 119.2 ?
C6 C7 H7 . . 119.2 ?
N1 C8 N2 . . 122.7(2) ?
N1 C8 H8 . . 118.6 ?
N2 C8 H8 . . 118.6 ?
N2 C9 C10 . . 111.4(2) ?
N2 C9 H9A . . 109.3 ?
C10 C9 H9A . . 109.3 ?
N2 C9 H9B . . 109.3 ?
C10 C9 H9B . . 109.3 ?
H9A C9 H9B . . 108.0 ?
C9 C10 H10A . . 109.5 ?
C9 C10 H10B . . 109.5 ?
H10A C10 H10B . . 109.5 ?
C9 C10 H10C . . 109.5 ?
H10A C10 H10C . . 109.5 ?
H10B C10 H10C . . 109.5 ?
C12 C11 C16 . . 120.1(2) ?
C12 C11 N2 . . 119.6(2) ?
C16 C11 N2 . . 120.3(2) ?
C11 C12 C13 . . 119.2(3) ?
C11 C12 H12 . . 120.4 ?
C13 C12 H12 . . 120.4 ?
C14 C13 C12 . . 120.9(3) ?
C14 C13 H13 . . 119.5 ?
C12 C13 H13 . . 119.5 ?
C15 C14 C13 . . 119.9(3) ?
C15 C14 H14 . . 120.0 ?
C13 C14 H14 . . 120.0 ?
C14 C15 C16 . . 120.5(3) ?
C14 C15 H15 . . 119.8 ?
C16 C15 H15 . . 119.8 ?
C11 C16 C15 . . 119.4(3) ?
C11 C16 H16 . . 120.3 ?
C15 C16 H16 . . 120.3 ?

loop_
_geom_bond_atom_site_label_1
_geom_bond_atom_site_label_2
_geom_bond_site_symmetry_2
_geom_bond_distance
_geom_bond_publ_flag
S1 O2 . 1.428(2) ?
S1 O1 . 1.4371(18) ?
S1 N1 . 1.633(2) ?
S1 C5 . 1.755(3) ?
N1 C8 . 1.301(3) ?
N2 C8 . 1.326(3) ?
N2 C11 . 1.441(3) ?
N2 C9 . 1.467(3) ?
C1 C2 . 1.517(4) ?
C1 H1A . 0.9600 ?
C1 H1B . 0.9600 ?
C1 H1C . 0.9600 ?
C2 C7 . 1.363(4) ?
C2 C3 . 1.373(4) ?
C3 C4 . 1.376(4) ?
C3 H3 . 0.9300 ?
C4 C5 . 1.374(3) ?
C4 H4 . 0.9300 ?
C5 C6 . 1.371(4) ?
C6 C7 . 1.376(4) ?
C6 H6 . 0.9300 ?
C7 H7 . 0.9300 ?
C8 H8 . 0.9300 ?
C9 C10 . 1.510(5) ?
C9 H9A . 0.9700 ?
C9 H9B . 0.9700 ?
C10 H10A . 0.9600 ?
C10 H10B . 0.9600 ?
C10 H10C . 0.9600 ?
C11 C12 . 1.369(3) ?
C11 C16 . 1.379(4) ?
C12 C13 . 1.377(4) ?
C12 H12 . 0.9300 ?
C13 C14 . 1.361(4) ?
C13 H13 . 0.9300 ?
C14 C15 . 1.353(4) ?
C14 H14 . 0.9300 ?
C15 C16 . 1.381(4) ?
C15 H15 . 0.9300 ?
C16 H16 . 0.9300 ?

loop_
_geom_torsion_atom_site_label_1
_geom_torsion_atom_site_label_2
_geom_torsion_atom_site_label_3
_geom_torsion_atom_site_label_4
_geom_torsion_site_symmetry_1
_geom_torsion_site_symmetry_2
_geom_torsion_site_symmetry_3
_geom_torsion_site_symmetry_4
_geom_torsion
_geom_torsion_publ_flag
O2 S1 N1 C8 . . . . -125.18(19) ?
O1 S1 N1 C8 . . . . 5.1(2) ?
C5 S1 N1 C8 . . . . 121.1(2) ?
C7 C2 C3 C4 . . . . -0.9(5) ?
C1 C2 C3 C4 . . . . -179.5(3) ?
C2 C3 C4 C5 . . . . 0.6(5) ?
C3 C4 C5 C6 . . . . -0.7(4) ?
C3 C4 C5 S1 . . . . 177.3(2) ?
O2 S1 C5 C6 . . . . 154.6(2) ?
O1 S1 C5 C6 . . . . 27.1(3) ?
N1 S1 C5 C6 . . . . -92.1(2) ?
O2 S1 C5 C4 . . . . -23.4(2) ?
O1 S1 C5 C4 . . . . -150.9(2) ?
N1 S1 C5 C4 . . . . 89.9(2) ?
C4 C5 C6 C7 . . . . 1.1(5) ?
S1 C5 C6 C7 . . . . -176.9(3) ?
C3 C2 C7 C6 . . . . 1.3(5) ?
C1 C2 C7 C6 . . . . 179.9(3) ?
C5 C6 C7 C2 . . . . -1.5(5) ?
S1 N1 C8 N2 . . . . -178.33(18) ?
C11 N2 C8 N1 . . . . -173.9(2) ?
C9 N2 C8 N1 . . . . -1.9(4) ?
C8 N2 C9 C10 . . . . -96.1(3) ?
C11 N2 C9 C10 . . . . 76.0(3) ?
C8 N2 C11 C12 . . . . 55.5(3) ?
C9 N2 C11 C12 . . . . -116.7(3) ?
C8 N2 C11 C16 . . . . -124.7(3) ?
C9 N2 C11 C16 . . . . 63.1(3) ?
C16 C11 C12 C13 . . . . 0.3(4) ?
N2 C11 C12 C13 . . . . -179.9(2) ?
C11 C12 C13 C14 . . . . 0.2(4) ?
C12 C13 C14 C15 . . . . 0.2(5) ?
C13 C14 C15 C16 . . . . -1.0(5) ?
C12 C11 C16 C15 . . . . -1.2(4) ?
N2 C11 C16 C15 . . . . 179.1(2) ?
C14 C15 C16 C11 . . . . 1.5(4) ?

loop_
_cod_related_entry_id
_cod_related_entry_database
_cod_related_entry_code
1 ChemSpider 24742587
